data_2236216
loop_
_publ_author_name
'Moreno-Fuquen, Rodolfo'
'Loaiza, Alix E.'
'Diaz-Velandia, John'
'Kennedy, Alan R.'
'Morrison, Catriona A.'

_publ_section_title
;
 1-Benzylpiperidin-4-one <i>O</i>-(2-bromobenzyl)oxime
;
_journal_coeditor_code GG2101
_journal_issue 10
_journal_name_full 'Acta Crystallographica Section E'
_journal_page_first o3039
_journal_paper_doi 10.1107/S1600536812040263
_journal_volume 68
_journal_year 2012
_chemical_formula_iupac 'C19 H21 Br N2 O'
_chemical_formula_moiety 'C19 H21 Br N2 O'
_chemical_formula_sum 'C19 H21 Br N2 O'
_chemical_formula_weight 373.29
_chemical_melting_point 341.0(10)
_chemical_name_systematic
;
1-Benzylpiperidin-4-one <i>O</i>-(2-bromobenzyl)oxime
;
_space_group_IT_number 14
_symmetry_cell_setting monoclinic
_symmetry_space_group_name_Hall '-P 2ybc'
_symmetry_space_group_name_H-M 'P 1 21/c 1'
_atom_sites_solution_hydrogens geom
_atom_sites_solution_primary direct
_atom_sites_solution_secondary difmap
_audit_creation_method SHELXL-97
_cell_angle_alpha 90.00
_cell_angle_beta 103.037(3)
_cell_angle_gamma 90.00
_cell_formula_units_Z 4
_cell_length_a 21.1586(5)
_cell_length_b 5.6731(2)
_cell_length_c 14.6425(4)
_cell_measurement_reflns_used 4022
_cell_measurement_temperature 123(2)
_cell_measurement_theta_max 29.984
_cell_measurement_theta_min 3.219
_cell_volume 1712.31(9)
_computing_cell_refinement 'CrysAlis PRO (Oxford Diffraction, 2010)'
_computing_data_collection 'CrysAlis PRO (Oxford Diffraction, 2010)'
_computing_data_reduction 'CrysAlis PRO (Oxford Diffraction, 2010)'
_computing_molecular_graphics 'ORTEP-3 for Windows (Farrugia, 1997)'
_computing_publication_material 'WinGX (Farrugia, 1999)'
_computing_structure_refinement 'SHELXL97 (Sheldrick, 2008)'
_computing_structure_solution 'SIR92 (Burla <i>et al.</i>, 2005)'
_diffrn_ambient_temperature 123(2)
_diffrn_measured_fraction_theta_full 0.998
_diffrn_measured_fraction_theta_max 0.910
_diffrn_measurement_device_type 'Oxford Diffraction Xcalibur E'
_diffrn_measurement_method '\w scans'
_diffrn_radiation_monochromator graphite
_diffrn_radiation_source 'fine-focus sealed tube'
_diffrn_radiation_type MoK\a
_diffrn_radiation_wavelength 0.71073
_diffrn_reflns_av_R_equivalents 0.0324
_diffrn_reflns_av_sigmaI/netI 0.0517
_diffrn_reflns_limit_h_max 28
_diffrn_reflns_limit_h_min -29
_diffrn_reflns_limit_k_max 7
_diffrn_reflns_limit_k_min -7
_diffrn_reflns_limit_l_max 18
_diffrn_reflns_limit_l_min -20
_diffrn_reflns_number 9090
_diffrn_reflns_theta_full 27.00
_diffrn_reflns_theta_max 30.00
_diffrn_reflns_theta_min 3.23
_diffrn_standards_decay_% 0
_diffrn_standards_interval_time 120
_diffrn_standards_number 0
_exptl_absorpt_coefficient_mu 2.407
_exptl_absorpt_correction_T_max 1.00000
_exptl_absorpt_correction_T_min 0.44815
_exptl_absorpt_correction_type multi-scan
_exptl_absorpt_process_details '(CrysAlis PRO; Oxford Diffraction, 2010)'
_exptl_crystal_colour colourless
_exptl_crystal_density_diffrn 1.448
_exptl_crystal_density_method 'not measured'
_exptl_crystal_description 'cut from large needle'
_exptl_crystal_F_000 768
_exptl_crystal_size_max 0.40
_exptl_crystal_size_mid 0.12
_exptl_crystal_size_min 0.05
_refine_diff_density_max 0.450
_refine_diff_density_min -0.693
_refine_ls_extinction_method none
_refine_ls_goodness_of_fit_ref 1.034
_refine_ls_hydrogen_treatment constr
_refine_ls_matrix_type full
_refine_ls_number_parameters 208
_refine_ls_number_reflns 4525
_refine_ls_number_restraints 0
_refine_ls_restrained_S_all 1.034
_refine_ls_R_factor_all 0.0561
_refine_ls_R_factor_gt 0.0371
_refine_ls_shift/su_max 0.000
_refine_ls_shift/su_mean 0.000
_refine_ls_structure_factor_coef Fsqd
_refine_ls_weighting_details 'w=1/[\s^2^(Fo^2^)+(0.0294P)^2^+0.3261P] where P=(Fo^2^+2Fc^2^)/3'
_refine_ls_weighting_scheme calc
_refine_ls_wR_factor_gt 0.0708
_refine_ls_wR_factor_ref 0.0783
_reflns_number_gt 3556
_reflns_number_total 4525
_reflns_threshold_expression I>2\s(I)
_cod_data_source_file gg2101.cif
_cod_data_source_block I
_cod_original_sg_symbol_H-M 'P 21/c'
_cod_database_code 2236216
_cod_database_fobs_code 2236216

loop_
_symmetry_equiv_pos_as_xyz
'x, y, z'
'-x, y+1/2, -z+1/2'
'-x, -y, -z'
'x, -y-1/2, z-1/2'

loop_
_atom_site_type_symbol
_atom_site_label
_atom_site_fract_x
_atom_site_fract_y
_atom_site_fract_z
_atom_site_U_iso_or_equiv
_atom_site_adp_type
_atom_site_calc_flag
_atom_site_refinement_flags
_atom_site_occupancy
_atom_site_symmetry_multiplicity
Br Br1 0.089592(10) 0.38045(4) 0.610086(15) 0.02227(8) Uani d . 1 1
O O1 0.19320(7) 0.9868(3) 0.78376(10) 0.0186(3) Uani d . 1 1
N N1 0.25028(8) 0.8872(3) 0.84339(13) 0.0182(4) Uani d . 1 1
N N2 0.31211(8) 1.2442(3) 1.08828(12) 0.0178(4) Uani d . 1 1
C C1 0.15948(10) 0.8022(4) 0.72769(15) 0.0185(5) Uani d . 1 1
H H1A 0.1912 0.7023 0.7052 0.022 Uiso calc R 1 1
H H1B 0.1299 0.8716 0.6721 0.022 Uiso calc R 1 1
C C2 0.12070(9) 0.6498(4) 0.77892(14) 0.0141(4) Uani d . 1 1
C C3 0.08859(9) 0.4501(4) 0.73724(14) 0.0155(4) Uani d . 1 1
C C4 0.05440(10) 0.3014(4) 0.78332(16) 0.0200(5) Uani d . 1 1
H H4 0.0338 0.1645 0.7531 0.024 Uiso calc R 1 1
C C5 0.05072(10) 0.3551(4) 0.87379(16) 0.0223(5) Uani d . 1 1
H H5 0.0278 0.2538 0.9067 0.027 Uiso calc R 1 1
C C6 0.08033(10) 0.5564(4) 0.91680(15) 0.0212(5) Uani d . 1 1
H H6 0.0769 0.5950 0.9786 0.025 Uiso calc R 1 1
C C7 0.11498(10) 0.7015(4) 0.86974(15) 0.0183(5) Uani d . 1 1
H H7 0.1353 0.8389 0.9000 0.022 Uiso calc R 1 1
C C8 0.27666(10) 1.0359(4) 0.90613(15) 0.0164(4) Uani d . 1 1
C C9 0.25232(10) 1.2752(4) 0.92308(15) 0.0202(5) Uani d . 1 1
H H9A 0.2085 1.2990 0.8827 0.024 Uiso calc R 1 1
H H9B 0.2815 1.3968 0.9068 0.024 Uiso calc R 1 1
C C10 0.24949(10) 1.3006(4) 1.02568(15) 0.0214(5) Uani d . 1 1
H H10A 0.2372 1.4643 1.0375 0.026 Uiso calc R 1 1
H H10B 0.2158 1.1939 1.0393 0.026 Uiso calc R 1 1
C C11 0.32969(10) 0.9998(4) 1.07409(15) 0.0188(5) Uani d . 1 1
H H11A 0.2957 0.8934 1.0871 0.023 Uiso calc R 1 1
H H11B 0.3710 0.9610 1.1187 0.023 Uiso calc R 1 1
C C12 0.33726(10) 0.9598(4) 0.97427(15) 0.0188(5) Uani d . 1 1
H H12A 0.3747 1.0512 0.9634 0.023 Uiso calc R 1 1
H H12B 0.3455 0.7907 0.9649 0.023 Uiso calc R 1 1
C C13 0.30752(11) 1.2827(5) 1.18558(15) 0.0246(5) Uani d . 1 1
H H13A 0.2778 1.1639 1.2024 0.030 Uiso calc R 1 1
H H13B 0.2886 1.4403 1.1907 0.030 Uiso calc R 1 1
C C14 0.37229(10) 1.2669(4) 1.25436(15) 0.0198(5) Uani d . 1 1
C C15 0.38856(11) 1.0734(4) 1.31350(15) 0.0222(5) Uani d . 1 1
H H15 0.3588 0.9467 1.3102 0.027 Uiso calc R 1 1
C C16 0.44798(12) 1.0645(4) 1.37719(16) 0.0258(5) Uani d . 1 1
H H16 0.4587 0.9316 1.4171 0.031 Uiso calc R 1 1
C C17 0.49166(11) 1.2485(5) 1.38284(16) 0.0263(5) Uani d . 1 1
H H17 0.5321 1.2433 1.4272 0.032 Uiso calc R 1 1
C C18 0.47616(11) 1.4401(4) 1.32351(17) 0.0249(5) Uani d . 1 1
H H18 0.5062 1.5658 1.3263 0.030 Uiso calc R 1 1
C C19 0.41685(11) 1.4481(4) 1.26022(16) 0.0229(5) Uani d . 1 1
H H19 0.4065 1.5805 1.2199 0.027 Uiso calc R 1 1

loop_
_atom_site_aniso_label
_atom_site_aniso_U_11
_atom_site_aniso_U_22
_atom_site_aniso_U_33
_atom_site_aniso_U_12
_atom_site_aniso_U_13
_atom_site_aniso_U_23
Br1 0.02297(11) 0.02514(14) 0.01779(12) -0.00154(10) 0.00266(8) -0.00613(10)
O1 0.0158(7) 0.0169(8) 0.0189(8) -0.0016(6) -0.0045(6) 0.0019(7)
N1 0.0136(8) 0.0198(10) 0.0194(9) 0.0013(7) -0.0002(7) 0.0026(8)
N2 0.0140(8) 0.0219(10) 0.0160(9) 0.0038(7) 0.0006(7) -0.0017(8)
C1 0.0175(10) 0.0189(11) 0.0169(11) -0.0036(9) -0.0011(8) -0.0009(9)
C2 0.0122(9) 0.0140(11) 0.0142(10) 0.0022(8) -0.0013(7) 0.0010(9)
C3 0.0129(9) 0.0176(11) 0.0143(10) 0.0025(8) -0.0006(8) -0.0020(9)
C4 0.0155(10) 0.0183(11) 0.0242(12) 0.0008(9) 0.0005(9) 0.0012(10)
C5 0.0188(10) 0.0258(13) 0.0219(11) -0.0007(9) 0.0033(9) 0.0071(10)
C6 0.0207(11) 0.0283(13) 0.0139(10) 0.0031(9) 0.0025(8) 0.0033(10)
C7 0.0159(10) 0.0199(11) 0.0167(11) 0.0003(9) -0.0015(8) -0.0018(9)
C8 0.0147(10) 0.0184(11) 0.0159(10) -0.0007(8) 0.0029(8) 0.0007(9)
C9 0.0203(10) 0.0186(12) 0.0183(11) 0.0012(9) -0.0027(9) -0.0008(10)
C10 0.0158(10) 0.0253(12) 0.0215(11) 0.0039(9) 0.0008(9) -0.0029(10)
C11 0.0160(10) 0.0214(12) 0.0175(11) 0.0010(9) 0.0006(8) 0.0001(10)
C12 0.0139(10) 0.0209(12) 0.0199(11) 0.0030(9) 0.0004(8) -0.0018(10)
C13 0.0197(11) 0.0363(14) 0.0179(11) 0.0038(10) 0.0046(9) -0.0026(11)
C14 0.0184(10) 0.0271(13) 0.0144(10) 0.0033(9) 0.0050(8) -0.0037(10)
C15 0.0264(11) 0.0232(13) 0.0176(11) -0.0035(9) 0.0060(9) -0.0023(10)
C16 0.0311(13) 0.0288(14) 0.0179(11) 0.0036(10) 0.0059(10) 0.0048(10)
C17 0.0211(11) 0.0360(15) 0.0199(12) 0.0007(10) 0.0010(9) -0.0027(12)
C18 0.0242(12) 0.0246(13) 0.0258(13) -0.0055(10) 0.0054(10) -0.0013(11)
C19 0.0241(11) 0.0227(12) 0.0223(12) 0.0039(9) 0.0059(9) 0.0038(10)

loop_
_atom_type_symbol
_atom_type_description
_atom_type_scat_dispersion_real
_atom_type_scat_dispersion_imag
_atom_type_scat_source
Br Br -0.2901 2.4595 'International Tables Vol C Tables 4.2.6.8 and 6.1.1.4'
O O 0.0106 0.0060 'International Tables Vol C Tables 4.2.6.8 and 6.1.1.4'
N N 0.0061 0.0033 'International Tables Vol C Tables 4.2.6.8 and 6.1.1.4'
C C 0.0033 0.0016 'International Tables Vol C Tables 4.2.6.8 and 6.1.1.4'
H H 0.0000 0.0000 'International Tables Vol C Tables 4.2.6.8 and 6.1.1.4'

loop_
_geom_angle_atom_site_label_1
_geom_angle_atom_site_label_2
_geom_angle_atom_site_label_3
_geom_angle
C1 O1 N1 107.75(15)
C8 N1 O1 110.33(17)
C11 N2 C13 110.74(18)
C11 N2 C10 109.94(17)
C13 N2 C10 109.04(17)
O1 C1 C2 113.28(18)
O1 C1 H1A 108.9
C2 C1 H1A 108.9
O1 C1 H1B 108.9
C2 C1 H1B 108.9
H1A C1 H1B 107.7
C3 C2 C7 116.8(2)
C3 C2 C1 121.16(19)
C7 C2 C1 121.99(19)
C4 C3 C2 122.8(2)
C4 C3 Br1 118.18(16)
C2 C3 Br1 119.04(16)
C5 C4 C3 118.9(2)
C5 C4 H4 120.5
C3 C4 H4 120.5
C4 C5 C6 120.1(2)
C4 C5 H5 119.9
C6 C5 H5 119.9
C5 C6 C7 120.0(2)
C5 C6 H6 120.0
C7 C6 H6 120.0
C6 C7 C2 121.3(2)
C6 C7 H7 119.4
C2 C7 H7 119.4
N1 C8 C9 127.48(19)
N1 C8 C12 117.18(19)
C9 C8 C12 115.27(18)
C8 C9 C10 109.98(18)
C8 C9 H9A 109.7
C10 C9 H9A 109.7
C8 C9 H9B 109.7
C10 C9 H9B 109.7
H9A C9 H9B 108.2
N2 C10 C9 111.39(18)
N2 C10 H10A 109.3
C9 C10 H10A 109.3
N2 C10 H10B 109.3
C9 C10 H10B 109.3
H10A C10 H10B 108.0
N2 C11 C12 111.28(18)
N2 C11 H11A 109.4
C12 C11 H11A 109.4
N2 C11 H11B 109.4
C12 C11 H11B 109.4
H11A C11 H11B 108.0
C8 C12 C11 109.66(18)
C8 C12 H12A 109.7
C11 C12 H12A 109.7
C8 C12 H12B 109.7
C11 C12 H12B 109.7
H12A C12 H12B 108.2
N2 C13 C14 112.97(18)
N2 C13 H13A 109.0
C14 C13 H13A 109.0
N2 C13 H13B 109.0
C14 C13 H13B 109.0
H13A C13 H13B 107.8
C19 C14 C15 118.5(2)
C19 C14 C13 120.0(2)
C15 C14 C13 121.4(2)
C16 C15 C14 120.4(2)
C16 C15 H15 119.8
C14 C15 H15 119.8
C17 C16 C15 120.3(2)
C17 C16 H16 119.9
C15 C16 H16 119.9
C18 C17 C16 119.6(2)
C18 C17 H17 120.2
C16 C17 H17 120.2
C19 C18 C17 119.8(2)
C19 C18 H18 120.1
C17 C18 H18 120.1
C18 C19 C14 121.3(2)
C18 C19 H19 119.3
C14 C19 H19 119.3

loop_
_geom_bond_atom_site_label_1
_geom_bond_atom_site_label_2
_geom_bond_distance
Br1 C3 1.908(2)
O1 C1 1.420(2)
O1 N1 1.437(2)
N1 C8 1.279(3)
N2 C11 1.462(3)
N2 C13 1.466(3)
N2 C10 1.466(2)
C1 C2 1.504(3)
C1 H1A 0.9900
C1 H1B 0.9900
C2 C3 1.389(3)
C2 C7 1.393(3)
C3 C4 1.382(3)
C4 C5 1.379(3)
C4 H4 0.9500
C5 C6 1.384(3)
C5 H5 0.9500
C6 C7 1.385(3)
C6 H6 0.9500
C7 H7 0.9500
C8 C9 1.492(3)
C8 C12 1.500(3)
C9 C10 1.524(3)
C9 H9A 0.9900
C9 H9B 0.9900
C10 H10A 0.9900
C10 H10B 0.9900
C11 C12 1.523(3)
C11 H11A 0.9900
C11 H11B 0.9900
C12 H12A 0.9900
C12 H12B 0.9900
C13 C14 1.509(3)
C13 H13A 0.9900
C13 H13B 0.9900
C14 C19 1.384(3)
C14 C15 1.392(3)
C15 C16 1.387(3)
C15 H15 0.9500
C16 C17 1.384(3)
C16 H16 0.9500
C17 C18 1.384(3)
C17 H17 0.9500
C18 C19 1.382(3)
C18 H18 0.9500
C19 H19 0.9500

loop_
_geom_torsion_atom_site_label_1
_geom_torsion_atom_site_label_2
_geom_torsion_atom_site_label_3
_geom_torsion_atom_site_label_4
_geom_torsion
C1 O1 N1 C8 -169.11(18)
N1 O1 C1 C2 78.7(2)
O1 C1 C2 C3 -175.08(17)
O1 C1 C2 C7 5.1(3)
C7 C2 C3 C4 -2.5(3)
C1 C2 C3 C4 177.67(19)
C7 C2 C3 Br1 175.90(15)
C1 C2 C3 Br1 -3.9(3)
C2 C3 C4 C5 1.4(3)
Br1 C3 C4 C5 -177.08(16)
C3 C4 C5 C6 0.7(3)
C4 C5 C6 C7 -1.4(3)
C5 C6 C7 C2 0.2(3)
C3 C2 C7 C6 1.7(3)
C1 C2 C7 C6 -178.5(2)
O1 N1 C8 C9 3.7(3)
O1 N1 C8 C12 -179.76(17)
N1 C8 C9 C10 127.6(2)
C12 C8 C9 C10 -49.1(3)
C11 N2 C10 C9 -61.2(2)
C13 N2 C10 C9 177.2(2)
C8 C9 C10 N2 53.8(3)
C13 N2 C11 C12 -177.74(17)
C10 N2 C11 C12 61.7(2)
N1 C8 C12 C11 -127.6(2)
C9 C8 C12 C11 49.4(3)
N2 C11 C12 C8 -54.7(2)
C11 N2 C13 C14 68.1(3)
C10 N2 C13 C14 -170.8(2)
N2 C13 C14 C19 74.1(3)
N2 C13 C14 C15 -106.4(3)
C19 C14 C15 C16 0.5(3)
C13 C14 C15 C16 -179.0(2)
C14 C15 C16 C17 0.2(4)
C15 C16 C17 C18 -1.0(4)
C16 C17 C18 C19 1.0(4)
C17 C18 C19 C14 -0.3(4)
C15 C14 C19 C18 -0.5(3)
C13 C14 C19 C18 179.0(2)

loop_
_cod_related_entry_id
_cod_related_entry_database
_cod_related_entry_code
1 ChemSpider 30658061
